data_4073085
loop_
_publ_author_name
'Field, Leslie D.'
'Messerle, Barbara A.'
'Vuong, Khuong Q.'
'Turner, Peter'
'Failes, Tim'

_publ_section_title
;
 Rhodium(I) and Iridium(I) Complexes with Bidentate
 Phosphine&#x2212;Pyrazolyl Ligands:&#x00A0; Highly Efficient Catalysts
 for the Hydroamination Reaction
;
_journal_issue 8
_journal_name_full Organometallics
_journal_page_first 2058
_journal_paper_doi 10.1021/om070057v
_journal_volume 26
_journal_year 2007
_chemical_formula_moiety 'C20 H21 Cl N2 O P Rh'
_chemical_formula_sum 'C20 H21 Cl N2 O P Rh'
_chemical_formula_weight 474.73
_chemical_name_systematic
;
 ?
;
_space_group_IT_number 14
_symmetry_cell_setting monoclinic
_symmetry_Int_Tables_number 14
_symmetry_space_group_name_Hall '-P 2ybc'
_symmetry_space_group_name_H-M 'P 1 21/c 1'
_atom_sites_solution_hydrogens geom
_atom_sites_solution_primary direct
_atom_sites_solution_secondary difmap
_audit_creation_method SHELXL-97
_cell_angle_alpha 90.00
_cell_angle_beta 102.057(2)
_cell_angle_gamma 90.00
_cell_formula_units_Z 4
_cell_length_a 12.0790(15)
_cell_length_b 10.4534(13)
_cell_length_c 16.206(2)
_cell_measurement_reflns_used 983
_cell_measurement_temperature 150(2)
_cell_measurement_theta_max 27.903
_cell_measurement_theta_min 2.602
_cell_volume 2001.1(4)
_computing_cell_refinement 'SAINT (Bruker,1995)'
_computing_data_collection 'SMART (Bruker,1995)'
_computing_data_reduction 'SAINT and XPREP (Bruker 1995)'
_computing_molecular_graphics 'WinGX (Farrugia, 1999)'
_computing_publication_material ORTEP3
_computing_structure_refinement 'SHELXL-97 (Sheldrick, 1997)'
_computing_structure_solution 'SHELXS-86 (Sheldrick, 1986)'
_diffrn_ambient_temperature 150(2)
_diffrn_measured_fraction_theta_full 0.955
_diffrn_measured_fraction_theta_max 0.955
_diffrn_measurement_device_type 'Bruker SMART 1000 CCD'
_diffrn_measurement_method \w
_diffrn_radiation_monochromator graphite
_diffrn_radiation_source 'fine-focus sealed tube'
_diffrn_radiation_type MoK\a
_diffrn_radiation_wavelength 0.71073
_diffrn_reflns_av_R_equivalents 0.0275
_diffrn_reflns_av_sigmaI/netI 0.0193
_diffrn_reflns_limit_h_max 15
_diffrn_reflns_limit_h_min -15
_diffrn_reflns_limit_k_max 13
_diffrn_reflns_limit_k_min -13
_diffrn_reflns_limit_l_max 21
_diffrn_reflns_limit_l_min -21
_diffrn_reflns_number 18400
_diffrn_reflns_theta_full 28.02
_diffrn_reflns_theta_max 28.02
_diffrn_reflns_theta_min 1.72
_diffrn_standards_decay_% -0.08
_diffrn_standards_number 277
_exptl_absorpt_coefficient_mu 1.08
_exptl_absorpt_correction_T_max 0.832
_exptl_absorpt_correction_T_min 0.601
_exptl_absorpt_correction_type gaussian
_exptl_absorpt_process_details 'Gaussian (Coppens et al., 1965)'
_exptl_crystal_colour yellow
_exptl_crystal_density_diffrn 1.576
_exptl_crystal_density_method 'not measured'
_exptl_crystal_description prism
_exptl_crystal_F_000 960
_exptl_crystal_size_max 0.58
_exptl_crystal_size_mid 0.43
_exptl_crystal_size_min 0.22
_refine_diff_density_max 0.452
_refine_diff_density_min -0.311
_refine_diff_density_rms 0.058
_refine_ls_extinction_method none
_refine_ls_goodness_of_fit_ref 1.064
_refine_ls_hydrogen_treatment constr
_refine_ls_matrix_type full
_refine_ls_number_parameters 237
_refine_ls_number_reflns 4623
_refine_ls_number_restraints 0
_refine_ls_restrained_S_all 1.064
_refine_ls_R_factor_all 0.0232
_refine_ls_R_factor_gt 0.0194
_refine_ls_shift/su_max 0.000
_refine_ls_shift/su_mean 0.000
_refine_ls_structure_factor_coef Fsqd
_refine_ls_weighting_details 'calc w=1/[\s^2^(Fo^2^)+(0.0260P)^2^+0.8011P] where P=(Fo^2^+2Fc^2^)/3'
_refine_ls_weighting_scheme calc
_refine_ls_wR_factor_gt 0.0528
_refine_ls_wR_factor_ref 0.0542
_reflns_number_gt 4106
_reflns_number_total 4623
_reflns_threshold_expression >2sigma(I)
_cod_data_source_file om070057vsi20070118_104105.cif
_cod_data_source_block bam23
_cod_depositor_comments
;
The following automatic conversions were performed:

'_exptl_absorpt_correction_type' value 'Gaussian' changed to
'gaussian' according to
/home/saulius/struct/CIF-dictionaries/cif_core.dic dictionary named
'cif_core.dic' version 2.4.1 from 2010-06-29.

Automatic conversion script
Id: cif_fix_values 1715 2011-07-08 13:25:40Z adriana 
;
_cod_original_sg_symbol_H-M P21/c
_cod_database_code 4073085

loop_
_symmetry_equiv_pos_as_xyz
'x, y, z'
'-x, y+1/2, -z+1/2'
'-x, -y, -z'
'x, -y-1/2, z-1/2'

loop_
_atom_site_label
_atom_site_type_symbol
_atom_site_fract_x
_atom_site_fract_y
_atom_site_fract_z
_atom_site_U_iso_or_equiv
_atom_site_adp_type
_atom_site_occupancy
_atom_site_symmetry_multiplicity
_atom_site_calc_flag
_atom_site_refinement_flags
Rh1 Rh 0.183693(10) 0.072642(11) 0.037969(7) 0.01961(5) Uani 1 1 d .
Cl1 Cl 0.12528(4) 0.07634(4) 0.17088(3) 0.02819(10) Uani 1 1 d .
P1 P 0.22895(4) 0.09344(4) -0.08730(3) 0.02020(9) Uani 1 1 d .
O1 O 0.23111(15) -0.20446(13) 0.04724(10) 0.0487(4) Uani 1 1 d .
N1 N 0.15448(12) 0.27134(13) 0.02192(8) 0.0220(3) Uani 1 1 d .
N2 N 0.08945(12) 0.31950(13) -0.05093(9) 0.0244(3) Uani 1 1 d .
C1 C 0.21333(16) -0.09702(17) 0.04402(11) 0.0294(4) Uani 1 1 d .
C2 C 0.20886(15) 0.37171(16) 0.06328(11) 0.0258(3) Uani 1 1 d .
C3 C 0.17637(16) 0.48352(17) 0.01653(12) 0.0320(4) Uani 1 1 d .
H3 H 0.2015 0.5680 0.0319 0.038 Uiso 1 1 calc R
C4 C 0.10151(16) 0.44756(17) -0.05547(12) 0.0301(4) Uani 1 1 d .
C5 C 0.02757(14) 0.23050(18) -0.11316(11) 0.0289(4) Uani 1 1 d .
H5A H -0.0296 0.2786 -0.1542 0.035 Uiso 1 1 calc R
H5B H -0.0132 0.1684 -0.0843 0.035 Uiso 1 1 calc R
C6 C 0.10434(14) 0.15748(16) -0.16078(10) 0.0250(3) Uani 1 1 d .
H6A H 0.1293 0.2155 -0.2016 0.030 Uiso 1 1 calc R
H6B H 0.0614 0.0862 -0.1928 0.030 Uiso 1 1 calc R
C7 C 0.29089(17) 0.35546(19) 0.14499(12) 0.0358(4) Uani 1 1 d .
H7A H 0.2727 0.2773 0.1728 0.054 Uiso 1 1 calc R
H7B H 0.2862 0.4293 0.1813 0.054 Uiso 1 1 calc R
H7C H 0.3678 0.3490 0.1346 0.054 Uiso 1 1 calc R
C8 C 0.0410(2) 0.5243(2) -0.12838(13) 0.0440(5) Uani 1 1 d .
H8A H 0.0758 0.5099 -0.1770 0.066 Uiso 1 1 calc R
H8B H 0.0459 0.6153 -0.1135 0.066 Uiso 1 1 calc R
H8C H -0.0387 0.4983 -0.1427 0.066 Uiso 1 1 calc R
C9 C 0.27422(15) -0.04020(17) -0.14473(10) 0.0257(3) Uani 1 1 d .
C10 C 0.19973(17) -0.14211(18) -0.16923(12) 0.0346(4) Uani 1 1 d .
H10 H 0.1270 -0.1417 -0.1555 0.042 Uiso 1 1 calc R
C11 C 0.2323(2) -0.24428(19) -0.21387(12) 0.0423(5) Uani 1 1 d .
H11 H 0.1813 -0.3132 -0.2308 0.051 Uiso 1 1 calc R
C12 C 0.3378(2) -0.2465(2) -0.23370(12) 0.0446(5) Uani 1 1 d .
H12 H 0.3591 -0.3163 -0.2646 0.054 Uiso 1 1 calc R
C13 C 0.4124(2) -0.1472(2) -0.20870(12) 0.0413(5) Uani 1 1 d .
H13 H 0.4855 -0.1494 -0.2216 0.050 Uiso 1 1 calc R
C14 C 0.38091(17) -0.04378(18) -0.16459(11) 0.0315(4) Uani 1 1 d .
H14 H 0.4325 0.0247 -0.1480 0.038 Uiso 1 1 calc R
C15 C 0.34105(14) 0.21135(16) -0.08130(10) 0.0228(3) Uani 1 1 d .
C16 C 0.43602(15) 0.19717(18) -0.01612(11) 0.0304(4) Uani 1 1 d .
H16 H 0.4391 0.1285 0.0227 0.036 Uiso 1 1 calc R
C17 C 0.52585(16) 0.2820(2) -0.00723(13) 0.0371(4) Uani 1 1 d .
H17 H 0.5908 0.2703 0.0366 0.045 Uiso 1 1 calc R
C18 C 0.52043(17) 0.3839(2) -0.06258(13) 0.0377(4) Uani 1 1 d .
H18 H 0.5820 0.4420 -0.0569 0.045 Uiso 1 1 calc R
C19 C 0.42580(17) 0.40094(18) -0.12590(13) 0.0349(4) Uani 1 1 d .
H19 H 0.4218 0.4723 -0.1627 0.042 Uiso 1 1 calc R
C20 C 0.33620(15) 0.31482(16) -0.13642(11) 0.0267(4) Uani 1 1 d .
H20 H 0.2720 0.3263 -0.1809 0.032 Uiso 1 1 calc R

loop_
_atom_site_aniso_label
_atom_site_aniso_U_11
_atom_site_aniso_U_22
_atom_site_aniso_U_33
_atom_site_aniso_U_23
_atom_site_aniso_U_13
_atom_site_aniso_U_12
Rh1 0.02395(8) 0.01666(7) 0.01813(7) -0.00031(4) 0.00419(5) -0.00255(5)
Cl1 0.0397(2) 0.0279(2) 0.01928(19) -0.00305(15) 0.01139(17) -0.01064(17)
P1 0.0220(2) 0.0203(2) 0.0175(2) -0.00024(15) 0.00243(16) -0.00108(15)
O1 0.0680(10) 0.0203(7) 0.0650(10) 0.0052(7) 0.0306(8) 0.0055(7)
N1 0.0246(7) 0.0203(7) 0.0208(7) 0.0000(5) 0.0039(5) -0.0009(5)
N2 0.0261(7) 0.0242(7) 0.0228(7) 0.0010(5) 0.0046(6) 0.0045(6)
C1 0.0352(10) 0.0266(9) 0.0292(9) 0.0012(7) 0.0134(8) -0.0023(7)
C2 0.0306(9) 0.0219(8) 0.0269(8) -0.0041(7) 0.0105(7) -0.0046(7)
C3 0.0449(11) 0.0175(8) 0.0389(10) -0.0022(7) 0.0212(9) -0.0020(7)
C4 0.0390(10) 0.0240(8) 0.0324(9) 0.0056(7) 0.0194(8) 0.0088(7)
C5 0.0221(8) 0.0353(10) 0.0265(9) -0.0008(7) -0.0011(7) 0.0021(7)
C6 0.0246(8) 0.0277(8) 0.0200(8) -0.0018(6) -0.0013(6) -0.0002(7)
C7 0.0415(11) 0.0340(10) 0.0301(10) -0.0079(8) 0.0035(8) -0.0119(8)
C8 0.0621(14) 0.0391(11) 0.0370(11) 0.0148(9) 0.0244(10) 0.0232(10)
C9 0.0351(9) 0.0254(8) 0.0158(7) 0.0012(6) 0.0033(7) 0.0058(7)
C10 0.0391(11) 0.0307(10) 0.0312(10) -0.0053(8) 0.0011(8) 0.0023(8)
C11 0.0585(14) 0.0312(10) 0.0311(10) -0.0076(8) -0.0046(9) 0.0058(9)
C12 0.0731(16) 0.0365(11) 0.0240(9) -0.0010(8) 0.0094(10) 0.0226(11)
C13 0.0542(13) 0.0424(12) 0.0318(10) 0.0092(9) 0.0192(9) 0.0206(10)
C14 0.0396(10) 0.0310(9) 0.0258(9) 0.0070(7) 0.0111(8) 0.0074(8)
C15 0.0234(8) 0.0243(8) 0.0213(8) -0.0009(6) 0.0059(6) -0.0012(6)
C16 0.0279(9) 0.0355(10) 0.0264(9) 0.0060(7) 0.0028(7) -0.0040(7)
C17 0.0269(10) 0.0481(12) 0.0347(10) -0.0001(9) 0.0025(8) -0.0072(8)
C18 0.0333(10) 0.0392(11) 0.0434(11) -0.0043(9) 0.0146(9) -0.0135(9)
C19 0.0423(11) 0.0291(9) 0.0368(10) 0.0048(8) 0.0165(9) -0.0050(8)
C20 0.0296(9) 0.0275(9) 0.0238(8) 0.0018(7) 0.0071(7) 0.0005(7)

loop_
_atom_type_symbol
_atom_type_description
_atom_type_scat_dispersion_real
_atom_type_scat_dispersion_imag
_atom_type_scat_source
C C 0.0030 0.0020 'International Tables Vol C Tables 4.2.6.8 and 6.1.1.4'
H H 0.0000 0.0000 'International Tables Vol C Tables 4.2.6.8 and 6.1.1.4'
N N 0.0060 0.0030 'International Tables Vol C Tables 4.2.6.8 and 6.1.1.4'
O O 0.0110 0.0060 'International Tables Vol C Tables 4.2.6.8 and 6.1.1.4'
P P 0.1020 0.0940 'International Tables Vol C Tables 4.2.6.8 and 6.1.1.4'
Cl Cl 0.1480 0.1590 'International Tables Vol C Tables 4.2.6.8 and 6.1.1.4'
Rh Rh -1.1180 0.9190 'International Tables Vol C Tables 4.2.6.8 and 6.1.1.4'

loop_
_geom_angle_atom_site_label_1
_geom_angle_atom_site_label_2
_geom_angle_atom_site_label_3
_geom_angle
C1 Rh1 N1 175.35(7)
C1 Rh1 P1 93.55(6)
N1 Rh1 P1 81.83(4)
C1 Rh1 Cl1 93.38(6)
N1 Rh1 Cl1 91.25(4)
P1 Rh1 Cl1 172.927(16)
C15 P1 C9 104.30(8)
C15 P1 C6 106.71(8)
C9 P1 C6 103.91(8)
C15 P1 Rh1 109.89(5)
C9 P1 Rh1 123.27(6)
C6 P1 Rh1 107.65(6)
C2 N1 N2 106.03(14)
C2 N1 Rh1 130.97(12)
N2 N1 Rh1 121.20(10)
C4 N2 N1 111.24(14)
C4 N2 C5 129.82(15)
N1 N2 C5 118.71(13)
O1 C1 Rh1 179.3(2)
N1 C2 C3 109.22(16)
N1 C2 C7 121.40(16)
C3 C2 C7 129.37(17)
C4 C3 C2 106.94(16)
C4 C3 H3 126.5
C2 C3 H3 126.5
N2 C4 C3 106.56(16)
N2 C4 C8 122.50(19)
C3 C4 C8 130.94(18)
N2 C5 C6 112.98(14)
N2 C5 H5A 109.0
C6 C5 H5A 109.0
N2 C5 H5B 109.0
C6 C5 H5B 109.0
H5A C5 H5B 107.8
C5 C6 P1 110.82(11)
C5 C6 H6A 109.5
P1 C6 H6A 109.5
C5 C6 H6B 109.5
P1 C6 H6B 109.5
H6A C6 H6B 108.1
C2 C7 H7A 109.5
C2 C7 H7B 109.5
H7A C7 H7B 109.5
C2 C7 H7C 109.5
H7A C7 H7C 109.5
H7B C7 H7C 109.5
C4 C8 H8A 109.5
C4 C8 H8B 109.5
H8A C8 H8B 109.5
C4 C8 H8C 109.5
H8A C8 H8C 109.5
H8B C8 H8C 109.5
C14 C9 C10 119.07(17)
C14 C9 P1 121.93(14)
C10 C9 P1 119.00(14)
C11 C10 C9 119.8(2)
C11 C10 H10 120.1
C9 C10 H10 120.1
C12 C11 C10 120.7(2)
C12 C11 H11 119.7
C10 C11 H11 119.7
C11 C12 C13 119.89(19)
C11 C12 H12 120.1
C13 C12 H12 120.1
C12 C13 C14 120.2(2)
C12 C13 H13 119.9
C14 C13 H13 119.9
C13 C14 C9 120.3(2)
C13 C14 H14 119.8
C9 C14 H14 119.8
C16 C15 C20 118.98(16)
C16 C15 P1 116.98(13)
C20 C15 P1 124.02(13)
C17 C16 C15 120.87(17)
C17 C16 H16 119.6
C15 C16 H16 119.6
C16 C17 C18 119.64(18)
C16 C17 H17 120.2
C18 C17 H17 120.2
C19 C18 C17 120.08(18)
C19 C18 H18 120.0
C17 C18 H18 120.0
C18 C19 C20 120.68(18)
C18 C19 H19 119.7
C20 C19 H19 119.7
C19 C20 C15 119.70(17)
C19 C20 H20 120.1
C15 C20 H20 120.1

loop_
_geom_bond_atom_site_label_1
_geom_bond_atom_site_label_2
_geom_bond_distance
Rh1 C1 1.8079(18)
Rh1 N1 2.1138(14)
Rh1 P1 2.2206(5)
Rh1 Cl1 2.4030(5)
P1 C15 1.8186(17)
P1 C9 1.8247(17)
P1 C6 1.8392(17)
O1 C1 1.143(2)
N1 C2 1.341(2)
N1 N2 1.3699(19)
N2 C4 1.350(2)
N2 C5 1.458(2)
C2 C3 1.403(3)
C2 C7 1.489(3)
C3 C4 1.371(3)
C3 H3 0.9500
C4 C8 1.488(3)
C5 C6 1.529(2)
C5 H5A 0.9900
C5 H5B 0.9900
C6 H6A 0.9900
C6 H6B 0.9900
C7 H7A 0.9800
C7 H7B 0.9800
C7 H7C 0.9800
C8 H8A 0.9800
C8 H8B 0.9800
C8 H8C 0.9800
C9 C14 1.392(3)
C9 C10 1.397(3)
C10 C11 1.392(3)
C10 H10 0.9500
C11 C12 1.378(3)
C11 H11 0.9500
C12 C13 1.378(3)
C12 H12 0.9500
C13 C14 1.392(3)
C13 H13 0.9500
C14 H14 0.9500
C15 C16 1.395(2)
C15 C20 1.396(2)
C16 C17 1.385(3)
C16 H16 0.9500
C17 C18 1.385(3)
C17 H17 0.9500
C18 C19 1.379(3)
C18 H18 0.9500
C19 C20 1.391(3)
C19 H19 0.9500
C20 H20 0.9500

loop_
_geom_torsion_atom_site_label_1
_geom_torsion_atom_site_label_2
_geom_torsion_atom_site_label_3
_geom_torsion_atom_site_label_4
_geom_torsion
C1 Rh1 P1 C15 -122.49(8)
N1 Rh1 P1 C15 56.94(7)
Cl1 Rh1 P1 C15 68.91(14)
C1 Rh1 P1 C9 0.98(9)
N1 Rh1 P1 C9 -179.59(8)
Cl1 Rh1 P1 C9 -167.62(13)
C1 Rh1 P1 C6 121.67(8)
N1 Rh1 P1 C6 -58.90(7)
Cl1 Rh1 P1 C6 -46.93(14)
C1 Rh1 N1 C2 -105.4(9)
P1 Rh1 N1 C2 -112.43(14)
Cl1 Rh1 N1 C2 69.03(14)
C1 Rh1 N1 N2 57.1(9)
P1 Rh1 N1 N2 50.03(11)
Cl1 Rh1 N1 N2 -128.51(11)
C2 N1 N2 C4 -0.47(18)
Rh1 N1 N2 C4 -166.77(11)
C2 N1 N2 C5 174.58(14)
Rh1 N1 N2 C5 8.27(19)
N1 Rh1 C1 O1 -78(17)
P1 Rh1 C1 O1 -71(17)
Cl1 Rh1 C1 O1 107(17)
N2 N1 C2 C3 0.82(18)
Rh1 N1 C2 C3 165.27(12)
N2 N1 C2 C7 -178.13(15)
Rh1 N1 C2 C7 -13.7(2)
N1 C2 C3 C4 -0.9(2)
C7 C2 C3 C4 177.95(18)
N1 N2 C4 C3 -0.08(19)
C5 N2 C4 C3 -174.43(16)
N1 N2 C4 C8 179.59(16)
C5 N2 C4 C8 5.2(3)
C2 C3 C4 N2 0.6(2)
C2 C3 C4 C8 -179.05(19)
C4 N2 C5 C6 100.9(2)
N1 N2 C5 C6 -73.08(19)
N2 C5 C6 P1 47.06(18)
C15 P1 C6 C5 -93.57(13)
C9 P1 C6 C5 156.55(12)
Rh1 P1 C6 C5 24.34(13)
C15 P1 C9 C14 7.78(16)
C6 P1 C9 C14 119.42(15)
Rh1 P1 C9 C14 -118.17(13)
C15 P1 C9 C10 -172.43(14)
C6 P1 C9 C10 -60.79(15)
Rh1 P1 C9 C10 61.62(16)
C14 C9 C10 C11 -0.9(3)
P1 C9 C10 C11 179.32(14)
C9 C10 C11 C12 0.5(3)
C10 C11 C12 C13 0.5(3)
C11 C12 C13 C14 -1.0(3)
C12 C13 C14 C9 0.6(3)
C10 C9 C14 C13 0.4(3)
P1 C9 C14 C13 -179.83(14)
C9 P1 C15 C16 -83.75(14)
C6 P1 C15 C16 166.65(13)
Rh1 P1 C15 C16 50.21(14)
C9 P1 C15 C20 97.55(15)
C6 P1 C15 C20 -12.06(17)
Rh1 P1 C15 C20 -128.49(14)
C20 C15 C16 C17 -1.8(3)
P1 C15 C16 C17 179.44(15)
C15 C16 C17 C18 1.4(3)
C16 C17 C18 C19 0.3(3)
C17 C18 C19 C20 -1.7(3)
C18 C19 C20 C15 1.3(3)
C16 C15 C20 C19 0.4(3)
P1 C15 C20 C19 179.11(14)
